data_7019586
loop_
_publ_author_name
'Bratsos, Ioannis'
'Mitri, Elisa'
'Ravalico, Francesco'
'Zangrando, Ennio'
'Gianferrara, Teresa'
'Bergamo, Alberta'
'Alessio, Enzo'

_publ_section_title
;
 New half sandwich Ru(ii) coordination compounds for anticancer activity.
;
_journal_issue 24
_journal_name_full 'Dalton transactions (Cambridge, England : 2003)'
_journal_page_first 7358
_journal_page_last 7371
_journal_paper_doi 10.1039/c2dt30654a
_journal_volume 41
_journal_year 2012
_chemical_formula_moiety 'C10 H27 Cl N3 O2 Ru S2, P F6'
_chemical_formula_sum 'C10 H27 Cl F6 N3 O2 P Ru S2'
_chemical_formula_weight 566.96
_chemical_name_systematic
;
?
;
_space_group_IT_number 2
_symmetry_cell_setting triclinic
_symmetry_space_group_name_Hall '-P 1'
_symmetry_space_group_name_H-M 'P -1'
_atom_sites_solution_hydrogens geom
_atom_sites_solution_primary direct
_atom_sites_solution_secondary difmap
_audit_creation_method SHELXL-97
_cell_angle_alpha 92.552(10)
_cell_angle_beta 101.365(8)
_cell_angle_gamma 93.978(9)
_cell_formula_units_Z 2
_cell_length_a 7.0860(9)
_cell_length_b 10.8960(10)
_cell_length_c 13.0630(12)
_cell_measurement_temperature 100(2)
_cell_volume 984.68(18)
_computing_cell_refinement 'Denzo (Otwinowski & Minor 1997)'
_computing_data_reduction 'Denzo and Scalepack (Otwinowski & Minor 1997)'
_computing_molecular_graphics 'Ortep3 for Windows (Farrugia,1997)'
_computing_publication_material 'Wingx 1.80.05 (Farrugia, 1999)'
_computing_structure_refinement 'SHELX97 (Sheldrick, 2008)'
_computing_structure_solution 'SHELX97 (Sheldrick, 2008)'
_diffrn_ambient_temperature 100(2)
_diffrn_measured_fraction_theta_full 0.981
_diffrn_measured_fraction_theta_max 0.981
_diffrn_measurement_device_type 'MarResearch CCD'
_diffrn_radiation_monochromator Si111
_diffrn_radiation_source 'Elettra Synchrotron, Trieste (Italy)'
_diffrn_radiation_type synchrotron
_diffrn_radiation_wavelength 0.8000
_diffrn_reflns_av_R_equivalents 0.0275
_diffrn_reflns_av_sigmaI/netI 0.0330
_diffrn_reflns_limit_h_max 8
_diffrn_reflns_limit_h_min -8
_diffrn_reflns_limit_k_max 12
_diffrn_reflns_limit_k_min -12
_diffrn_reflns_limit_l_max 15
_diffrn_reflns_limit_l_min -15
_diffrn_reflns_number 6395
_diffrn_reflns_theta_full 28.52
_diffrn_reflns_theta_max 28.52
_diffrn_reflns_theta_min 2.24
_exptl_absorpt_coefficient_mu 3.145
_exptl_absorpt_correction_T_max 0.7371
_exptl_absorpt_correction_T_min 0.5583
_exptl_absorpt_correction_type refdelf
_exptl_absorpt_process_details
;
Parkin S,Moezzi B & Hope H, (1995) J. Appl. Cryst. 28, 53-56
Cubic fit to sin(theta)/lambda - 24 parameters
;
_exptl_crystal_colour yellow
_exptl_crystal_density_diffrn 1.912
_exptl_crystal_density_method 'not measured'
_exptl_crystal_description Needle
_exptl_crystal_F_000 572
_exptl_crystal_size_max 0.40
_exptl_crystal_size_mid 0.25
_exptl_crystal_size_min 0.25
_refine_diff_density_max 0.357
_refine_diff_density_min -0.614
_refine_diff_density_rms 0.097
_refine_ls_extinction_coef 0.0129(9)
_refine_ls_extinction_expression Fc^*^=kFc[1+0.001xFc^2^\l^3^/sin(2\q)]^-1/4^
_refine_ls_extinction_method SHELXL
_refine_ls_goodness_of_fit_ref 1.133
_refine_ls_hydrogen_treatment constr
_refine_ls_matrix_type full
_refine_ls_number_parameters 236
_refine_ls_number_reflns 3463
_refine_ls_number_restraints 0
_refine_ls_restrained_S_all 1.133
_refine_ls_R_factor_all 0.0303
_refine_ls_R_factor_gt 0.0297
_refine_ls_shift/su_max 0.000
_refine_ls_shift/su_mean 0.000
_refine_ls_structure_factor_coef Fsqd
_refine_ls_weighting_details 'calc w=1/[\s^2^(Fo^2^)+(0.0538P)^2^+1.0102P] where P=(Fo^2^+2Fc^2^)/3'
_refine_ls_weighting_scheme calc
_refine_ls_wR_factor_gt 0.0793
_refine_ls_wR_factor_ref 0.0808
_reflns_number_gt 1918
_reflns_number_total 3463
_reflns_threshold_expression >2\s(I)
_cod_data_source_file c2dt30654a.txt
_cod_data_source_block 9PF6-salt
_cod_original_cell_volume 984.67(18)
_cod_database_code 7019586

loop_
_symmetry_equiv_pos_as_xyz
'x, y, z'
'-x, -y, -z'

loop_
_atom_site_label
_atom_site_type_symbol
_atom_site_fract_x
_atom_site_fract_y
_atom_site_fract_z
_atom_site_U_iso_or_equiv
_atom_site_adp_type
_atom_site_occupancy
_atom_site_symmetry_multiplicity
_atom_site_calc_flag
_atom_site_refinement_flags
Ru Ru 0.38597(6) 0.29065(3) 0.67795(3) 0.0119(4) Uani 1 1 d .
Cl1 Cl 0.69818(19) 0.23621(12) 0.65078(9) 0.0185(5) Uani 1 1 d .
S1 S 0.3036(2) 0.08874(12) 0.68993(10) 0.0162(5) Uani 1 1 d .
S2 S 0.2749(2) 0.28111(12) 0.50368(10) 0.0141(5) Uani 1 1 d .
N1 N 0.4726(6) 0.4809(4) 0.6767(3) 0.0093(12) Uani 1 1 d .
H1 H 0.5124 0.4943 0.6141 0.011 Uiso 1 1 calc R
N2 N 0.4931(6) 0.3312(4) 0.8406(3) 0.0127(12) Uani 1 1 d .
H2 H 0.5806 0.2743 0.8652 0.015 Uiso 1 1 calc R
N3 N 0.1409(7) 0.3649(4) 0.7179(3) 0.0151(12) Uani 1 1 d .
H3 H 0.0327 0.3110 0.6919 0.018 Uiso 1 1 calc R
O1 O 0.2892(5) 0.0055(3) 0.5949(2) 0.0209(10) Uani 1 1 d .
O2 O 0.2895(5) 0.4037(3) 0.4578(2) 0.0177(10) Uani 1 1 d .
C1 C 0.6420(8) 0.5077(5) 0.7637(4) 0.0173(15) Uani 1 1 d .
H1A H 0.6756 0.5977 0.7738 0.021 Uiso 1 1 calc R
H1B H 0.7546 0.4681 0.7467 0.021 Uiso 1 1 calc R
C2 C 0.5936(8) 0.4587(5) 0.8623(4) 0.0165(15) Uani 1 1 d .
H2A H 0.7136 0.4564 0.9156 0.020 Uiso 1 1 calc R
H2B H 0.5089 0.5144 0.8904 0.020 Uiso 1 1 calc R
C3 C 0.3275(8) 0.3170(5) 0.8936(4) 0.0180(15) Uani 1 1 d .
H3A H 0.3657 0.3517 0.9667 0.022 Uiso 1 1 calc R
H3B H 0.2859 0.2286 0.8948 0.022 Uiso 1 1 calc R
C4 C 0.1618(8) 0.3846(5) 0.8347(4) 0.0179(15) Uani 1 1 d .
H4A H 0.0399 0.3547 0.8549 0.022 Uiso 1 1 calc R
H4B H 0.1855 0.4739 0.8547 0.022 Uiso 1 1 calc R
C5 C 0.1179(8) 0.4846(4) 0.6651(4) 0.0170(15) Uani 1 1 d .
H5A H 0.0225 0.5314 0.6932 0.020 Uiso 1 1 calc R
H5B H 0.0695 0.4676 0.5890 0.020 Uiso 1 1 calc R
C6 C 0.3128(8) 0.5612(5) 0.6841(4) 0.0168(15) Uani 1 1 d .
H6A H 0.3089 0.6243 0.6317 0.020 Uiso 1 1 calc R
H6B H 0.3372 0.6043 0.7544 0.020 Uiso 1 1 calc R
C7 C 0.0811(8) 0.0547(5) 0.7305(4) 0.0197(14) Uani 1 1 d .
H7A H -0.0242 0.0861 0.6807 0.030 Uiso 1 1 calc R
H7B H 0.0877 0.0940 0.8002 0.030 Uiso 1 1 calc R
H7C H 0.0574 -0.0347 0.7328 0.030 Uiso 1 1 calc R
C8 C 0.4668(9) 0.0233(5) 0.7904(4) 0.0245(16) Uani 1 1 d .
H8A H 0.5984 0.0360 0.7777 0.037 Uiso 1 1 calc R
H8B H 0.4310 -0.0652 0.7904 0.037 Uiso 1 1 calc R
H8C H 0.4609 0.0632 0.8583 0.037 Uiso 1 1 calc R
C9 C 0.0301(8) 0.2212(5) 0.4630(4) 0.0187(14) Uani 1 1 d .
H9A H -0.0520 0.2690 0.4991 0.028 Uiso 1 1 calc R
H9B H 0.0179 0.1347 0.4802 0.028 Uiso 1 1 calc R
H9C H -0.0103 0.2268 0.3873 0.028 Uiso 1 1 calc R
C10 C 0.3834(8) 0.1780(5) 0.4272(4) 0.0203(15) Uani 1 1 d .
H10A H 0.5231 0.1990 0.4405 0.031 Uiso 1 1 calc R
H10B H 0.3290 0.1849 0.3528 0.031 Uiso 1 1 calc R
H10C H 0.3576 0.0933 0.4461 0.031 Uiso 1 1 calc R
P1 P 0.0920(2) 0.76915(13) 0.93205(11) 0.0218(5) Uani 1 1 d .
F1 F 0.2950(4) 0.7104(3) 0.9346(2) 0.0318(9) Uani 1 1 d .
F2 F 0.1426(4) 0.7850(3) 1.0582(2) 0.0236(9) Uani 1 1 d .
F3 F -0.1106(5) 0.8235(3) 0.9301(2) 0.0375(10) Uani 1 1 d .
F4 F 0.0452(5) 0.7508(3) 0.8067(2) 0.0311(9) Uani 1 1 d .
F5 F -0.0054(5) 0.6335(3) 0.9393(2) 0.0322(10) Uani 1 1 d .
F6 F 0.1930(5) 0.9026(3) 0.9265(2) 0.0393(10) Uani 1 1 d .

loop_
_atom_site_aniso_label
_atom_site_aniso_U_11
_atom_site_aniso_U_22
_atom_site_aniso_U_33
_atom_site_aniso_U_23
_atom_site_aniso_U_13
_atom_site_aniso_U_12
Ru 0.0118(5) 0.0127(5) 0.0116(5) 0.0016(3) 0.0029(3) 0.0007(3)
Cl1 0.0126(11) 0.0216(9) 0.0217(8) 0.0007(6) 0.0042(7) 0.0024(7)
S1 0.0181(11) 0.0144(10) 0.0173(9) 0.0023(7) 0.0059(7) 0.0008(7)
S2 0.0143(12) 0.0146(10) 0.0139(9) 0.0018(7) 0.0043(7) 0.0000(7)
N1 0.008(3) 0.013(3) 0.007(2) 0.0009(19) 0.003(2) -0.002(2)
N2 0.007(3) 0.018(3) 0.013(3) 0.001(2) 0.004(2) 0.003(2)
N3 0.021(4) 0.015(3) 0.009(3) 0.001(2) 0.003(2) -0.001(2)
O1 0.026(3) 0.016(2) 0.022(2) -0.0003(18) 0.0088(18) 0.0022(18)
O2 0.018(3) 0.021(2) 0.015(2) 0.0070(17) 0.0028(16) -0.0019(18)
C1 0.016(4) 0.012(3) 0.023(3) 0.004(3) 0.003(3) -0.002(3)
C2 0.018(4) 0.016(4) 0.013(3) 0.004(3) -0.002(3) -0.004(3)
C3 0.023(5) 0.016(3) 0.015(3) 0.002(3) 0.007(3) -0.003(3)
C4 0.012(4) 0.020(3) 0.025(4) 0.005(3) 0.012(3) 0.000(3)
C5 0.020(5) 0.014(3) 0.020(3) 0.008(3) 0.008(3) 0.008(3)
C6 0.016(5) 0.016(3) 0.022(3) 0.010(3) 0.007(3) 0.006(3)
C7 0.024(4) 0.015(3) 0.022(3) 0.003(2) 0.008(3) 0.003(3)
C8 0.030(5) 0.019(3) 0.026(3) 0.005(3) 0.007(3) 0.002(3)
C9 0.014(4) 0.023(3) 0.017(3) 0.005(3) 0.000(2) -0.002(3)
C10 0.020(4) 0.021(3) 0.021(3) -0.001(3) 0.006(3) 0.005(3)
P1 0.0277(14) 0.0219(11) 0.0161(10) 0.0030(7) 0.0052(8) 0.0006(9)
F1 0.022(3) 0.050(2) 0.0263(18) 0.0030(15) 0.0084(16) 0.0132(18)
F2 0.029(2) 0.0279(19) 0.0137(18) 0.0035(13) 0.0036(14) -0.0001(15)
F3 0.031(3) 0.048(2) 0.0352(19) 0.0023(16) 0.0027(16) 0.0248(19)
F4 0.046(3) 0.032(2) 0.0132(18) 0.0032(14) 0.0008(15) 0.0047(17)
F5 0.041(3) 0.023(2) 0.0299(18) 0.0025(15) 0.0067(16) -0.0114(17)
F6 0.060(3) 0.026(2) 0.0304(18) 0.0077(15) 0.0109(17) -0.0163(19)

loop_
_atom_type_symbol
_atom_type_description
_atom_type_scat_dispersion_real
_atom_type_scat_dispersion_imag
_atom_type_scat_source
C C 0.004 0.002 'International Tables Vol C Tables 4.2.6.8 and 6.1.1.4'
H H 0.000 0.000 'International Tables Vol C Tables 4.2.6.8 and 6.1.1.4'
N N 0.008 0.004 'International Tables Vol C Tables 4.2.6.8 and 6.1.1.4'
Ru Ru -0.923 1.037 'International Tables Vol C Tables 4.2.6.8 and 6.1.1.4'
Cl Cl 0.179 0.201 'International Tables Vol C Tables 4.2.6.8 and 6.1.1.4'
O O 0.014 0.008 'International Tables Vol C Tables 4.2.6.8 and 6.1.1.4'

loop_
_geom_angle_atom_site_label_1
_geom_angle_atom_site_label_2
_geom_angle_atom_site_label_3
_geom_angle
N3 Ru N1 81.00(16)
N3 Ru N2 80.74(16)
N1 Ru N2 80.20(15)
N3 Ru S2 95.90(11)
N1 Ru S2 90.73(11)
N2 Ru S2 170.69(11)
N3 Ru S1 99.13(12)
N1 Ru S1 176.39(11)
N2 Ru S1 96.25(11)
S2 Ru S1 92.84(5)
N3 Ru Cl1 169.91(12)
N1 Ru Cl1 90.87(12)
N2 Ru Cl1 92.05(12)
S2 Ru Cl1 90.13(5)
S1 Ru Cl1 88.62(5)
O1 S1 C8 105.6(2)
O1 S1 C7 103.9(2)
C8 S1 C7 100.7(3)
O1 S1 Ru 117.57(14)
C8 S1 Ru 111.84(19)
C7 S1 Ru 115.47(19)
O2 S2 C9 106.3(2)
O2 S2 C10 106.3(2)
C9 S2 C10 98.8(3)
O2 S2 Ru 112.79(14)
C9 S2 Ru 114.56(17)
C10 S2 Ru 116.69(19)
C1 N1 C6 112.8(4)
C1 N1 Ru 106.6(3)
C6 N1 Ru 112.6(3)
C1 N1 H1 108.2
C6 N1 H1 108.2
Ru N1 H1 108.2
C3 N2 C2 111.2(4)
C3 N2 Ru 107.5(3)
C2 N2 Ru 111.7(3)
C3 N2 H2 108.8
C2 N2 H2 108.8
Ru N2 H2 108.8
C5 N3 C4 111.2(4)
C5 N3 Ru 106.8(3)
C4 N3 Ru 111.7(3)
C5 N3 H3 109.0
C4 N3 H3 109.0
Ru N3 H3 109.0
N1 C1 C2 109.0(4)
N1 C1 H1A 109.9
C2 C1 H1A 109.9
N1 C1 H1B 109.9
C2 C1 H1B 109.9
H1A C1 H1B 108.3
N2 C2 C1 110.5(4)
N2 C2 H2A 109.5
C1 C2 H2A 109.5
N2 C2 H2B 109.5
C1 C2 H2B 109.5
H2A C2 H2B 108.1
N2 C3 C4 109.0(4)
N2 C3 H3A 109.9
C4 C3 H3A 109.9
N2 C3 H3B 109.9
C4 C3 H3B 109.9
H3A C3 H3B 108.3
N3 C4 C3 111.6(4)
N3 C4 H4A 109.3
C3 C4 H4A 109.3
N3 C4 H4B 109.3
C3 C4 H4B 109.3
H4A C4 H4B 108.0
N3 C5 C6 109.8(4)
N3 C5 H5A 109.7
C6 C5 H5A 109.7
N3 C5 H5B 109.7
C6 C5 H5B 109.7
H5A C5 H5B 108.2
N1 C6 C5 110.8(4)
N1 C6 H6A 109.5
C5 C6 H6A 109.5
N1 C6 H6B 109.5
C5 C6 H6B 109.5
H6A C6 H6B 108.1
S1 C7 H7A 109.5
S1 C7 H7B 109.5
H7A C7 H7B 109.5
S1 C7 H7C 109.5
H7A C7 H7C 109.5
H7B C7 H7C 109.5
S1 C8 H8A 109.5
S1 C8 H8B 109.5
H8A C8 H8B 109.5
S1 C8 H8C 109.5
H8A C8 H8C 109.5
H8B C8 H8C 109.5
S2 C9 H9A 109.5
S2 C9 H9B 109.5
H9A C9 H9B 109.5
S2 C9 H9C 109.5
H9A C9 H9C 109.5
H9B C9 H9C 109.5
S2 C10 H10A 109.5
S2 C10 H10B 109.5
H10A C10 H10B 109.5
S2 C10 H10C 109.5
H10A C10 H10C 109.5
H10B C10 H10C 109.5
F6 P1 F3 91.4(2)
F6 P1 F5 178.7(2)
F3 P1 F5 89.71(18)
F6 P1 F4 90.78(16)
F3 P1 F4 90.67(17)
F5 P1 F4 89.92(16)
F6 P1 F1 90.10(19)
F3 P1 F1 178.47(19)
F5 P1 F1 88.76(18)
F4 P1 F1 89.52(17)
F6 P1 F2 89.76(16)
F3 P1 F2 90.59(16)
F5 P1 F2 89.51(15)
F4 P1 F2 178.62(18)
F1 P1 F2 89.21(16)

loop_
_geom_bond_atom_site_label_1
_geom_bond_atom_site_label_2
_geom_bond_distance
Ru N3 2.111(4)
Ru N1 2.123(4)
Ru N2 2.126(4)
Ru S2 2.2525(13)
Ru S1 2.2570(14)
Ru Cl1 2.4177(14)
S1 O1 1.487(4)
S1 C8 1.780(5)
S1 C7 1.780(5)
S2 O2 1.494(3)
S2 C9 1.779(5)
S2 C10 1.782(5)
N1 C1 1.484(7)
N1 C6 1.493(6)
N1 H1 0.9300
N2 C3 1.478(6)
N2 C2 1.505(6)
N2 H2 0.9300
N3 C5 1.507(6)
N3 C4 1.507(6)
N3 H3 0.9300
C1 C2 1.507(7)
C1 H1A 0.9900
C1 H1B 0.9900
C2 H2A 0.9900
C2 H2B 0.9900
C3 C4 1.526(7)
C3 H3A 0.9900
C3 H3B 0.9900
C4 H4A 0.9900
C4 H4B 0.9900
C5 C6 1.534(7)
C5 H5A 0.9900
C5 H5B 0.9900
C6 H6A 0.9900
C6 H6B 0.9900
C7 H7A 0.9800
C7 H7B 0.9800
C7 H7C 0.9800
C8 H8A 0.9800
C8 H8B 0.9800
C8 H8C 0.9800
C9 H9A 0.9800
C9 H9B 0.9800
C9 H9C 0.9800
C10 H10A 0.9800
C10 H10B 0.9800
C10 H10C 0.9800
P1 F6 1.586(3)
P1 F3 1.586(4)
P1 F5 1.602(3)
P1 F4 1.606(3)
P1 F1 1.610(4)
P1 F2 1.615(3)

loop_
_geom_torsion_atom_site_label_1
_geom_torsion_atom_site_label_2
_geom_torsion_atom_site_label_3
_geom_torsion_atom_site_label_4
_geom_torsion
N3 Ru S1 O1 121.3(2)
N1 Ru S1 O1 -147.0(18)
N2 Ru S1 O1 -157.1(2)
S2 Ru S1 O1 24.84(18)
Cl1 Ru S1 O1 -65.21(18)
N3 Ru S1 C8 -116.4(2)
N1 Ru S1 C8 -24.6(18)
N2 Ru S1 C8 -34.8(2)
S2 Ru S1 C8 147.2(2)
Cl1 Ru S1 C8 57.1(2)
N3 Ru S1 C7 -2.0(2)
N1 Ru S1 C7 89.7(18)
N2 Ru S1 C7 79.6(2)
S2 Ru S1 C7 -98.5(2)
Cl1 Ru S1 C7 171.5(2)
N3 Ru S2 O2 77.1(2)
N1 Ru S2 O2 -3.9(2)
N2 Ru S2 O2 8.8(7)
S1 Ru S2 O2 176.63(17)
Cl1 Ru S2 O2 -94.75(17)
N3 Ru S2 C9 -44.7(2)
N1 Ru S2 C9 -125.7(2)
N2 Ru S2 C9 -113.0(7)
S1 Ru S2 C9 54.8(2)
Cl1 Ru S2 C9 143.4(2)
N3 Ru S2 C10 -159.4(2)
N1 Ru S2 C10 119.6(2)
N2 Ru S2 C10 132.3(7)
S1 Ru S2 C10 -59.9(2)
Cl1 Ru S2 C10 28.7(2)
N3 Ru N1 C1 114.1(3)
N2 Ru N1 C1 32.0(3)
S2 Ru N1 C1 -150.0(3)
S1 Ru N1 C1 22(2)
Cl1 Ru N1 C1 -59.9(3)
N3 Ru N1 C6 -10.1(3)
N2 Ru N1 C6 -92.2(3)
S2 Ru N1 C6 85.7(3)
S1 Ru N1 C6 -102.4(18)
Cl1 Ru N1 C6 175.9(3)
N3 Ru N2 C3 31.4(3)
N1 Ru N2 C3 113.8(3)
S2 Ru N2 C3 100.8(7)
S1 Ru N2 C3 -66.9(3)
Cl1 Ru N2 C3 -155.7(3)
N3 Ru N2 C2 -90.9(4)
N1 Ru N2 C2 -8.5(3)
S2 Ru N2 C2 -21.4(10)
S1 Ru N2 C2 170.8(3)
Cl1 Ru N2 C2 82.0(3)
N1 Ru N3 C5 31.2(3)
N2 Ru N3 C5 112.6(3)
S2 Ru N3 C5 -58.6(3)
S1 Ru N3 C5 -152.5(3)
Cl1 Ru N3 C5 67.8(7)
N1 Ru N3 C4 -90.6(3)
N2 Ru N3 C4 -9.1(3)
S2 Ru N3 C4 179.6(3)
S1 Ru N3 C4 85.8(3)
Cl1 Ru N3 C4 -54.0(8)
C6 N1 C1 C2 73.5(5)
Ru N1 C1 C2 -50.6(5)
C3 N2 C2 C1 -136.8(4)
Ru N2 C2 C1 -16.6(5)
N1 C1 C2 N2 44.7(6)
C2 N2 C3 C4 74.9(5)
Ru N2 C3 C4 -47.7(4)
C5 N3 C4 C3 -133.6(4)
Ru N3 C4 C3 -14.4(5)
N2 C3 C4 N3 41.3(5)
C4 N3 C5 C6 74.7(5)
Ru N3 C5 C6 -47.4(4)
C1 N1 C6 C5 -133.9(4)
Ru N1 C6 C5 -13.2(5)
N3 C5 C6 N1 40.2(5)
